data_7041028
loop_
_publ_author_name
'Hill, Michael S.'
'Johnson, Andrew L.'
'Lowe, John P.'
'Molloy, Kieran C.'
'Parish, James D.'
'Wildsmith, Thomas'
'Kingsley, Andrew L.'

_publ_section_title
;
 Aerosol-assisted CVD of SnO from stannous alkoxide precursors.
;
_journal_issue 45
_journal_name_full 'Dalton transactions (Cambridge, England : 2003)'
_journal_page_first 18252
_journal_page_last 18258
_journal_paper_doi 10.1039/c6dt02508k
_journal_volume 45
_journal_year 2016
_chemical_formula_sum 'C84 H76 O6 Sn2'
_chemical_formula_weight 1418.83
_chemical_name_systematic
;
 ?
;
_chemical_properties_physical ', Air-sensitive'
_space_group_IT_number 14
_symmetry_cell_setting monoclinic
_symmetry_space_group_name_Hall '-P 2ybc'
_symmetry_space_group_name_H-M 'P 1 21/c 1'
_atom_sites_solution_hydrogens geom
_atom_sites_solution_primary direct
_atom_sites_solution_secondary difmap
_audit_creation_method SHELXL-97
_audit_update_record
;
2016-06-22 deposited with the CCDC.
2016-10-24 downloaded from the CCDC.
;
_cell_angle_alpha 90.00
_cell_angle_beta 92.1630(10)
_cell_angle_gamma 90.00
_cell_formula_units_Z 4
_cell_length_a 12.49000(10)
_cell_length_b 13.0510(2)
_cell_length_c 40.6560(5)
_cell_measurement_reflns_used 15167
_cell_measurement_temperature 150(2)
_cell_measurement_theta_max 27.51
_cell_measurement_theta_min 2.95
_cell_volume 6622.49(14)
_computing_cell_refinement 'HKL Scalepack (Otwinowski & Minor 1997)'
_computing_data_collection 'Kappa CCD'
_computing_data_reduction 'Denzo and Scalepak (Otwinowski & Minor, 1997)'
_computing_molecular_graphics 'ORTEP 3 for Windows (Farrugia, 1997)'
_computing_publication_material 'SHELXL-97 (Sheldrick, 1997)'
_computing_structure_refinement 'SHELXL-97 (Sheldrick, 1997)'
_computing_structure_solution 'SHELXS-86 (Sheldrick, 1986)'
_diffrn_ambient_temperature 150(2)
_diffrn_measured_fraction_theta_full 0.996
_diffrn_measured_fraction_theta_max 0.996
_diffrn_measurement_device_type 'Bruker Kappa CCD Diffractometer'
_diffrn_measurement_method 'omega and phi scans'
_diffrn_radiation_monochromator graphite
_diffrn_radiation_source 'fine-focus sealed tube'
_diffrn_radiation_type MoK\a
_diffrn_radiation_wavelength 0.71073
_diffrn_reflns_av_R_equivalents 0.0721
_diffrn_reflns_av_sigmaI/netI 0.0493
_diffrn_reflns_limit_h_max 16
_diffrn_reflns_limit_h_min -16
_diffrn_reflns_limit_k_max 16
_diffrn_reflns_limit_k_min -16
_diffrn_reflns_limit_l_max 51
_diffrn_reflns_limit_l_min -52
_diffrn_reflns_number 88285
_diffrn_reflns_theta_full 27.51
_diffrn_reflns_theta_max 27.51
_diffrn_reflns_theta_min 2.95
_diffrn_standards_decay_% 0
_diffrn_standards_interval_count 0
_diffrn_standards_interval_time 0
_diffrn_standards_number 0
_exptl_absorpt_coefficient_mu 0.811
_exptl_absorpt_correction_T_max 0.8880
_exptl_absorpt_correction_T_min 0.8229
_exptl_absorpt_correction_type none
_exptl_crystal_colour colourless
_exptl_crystal_density_diffrn 1.423
_exptl_crystal_density_method 'not measured'
_exptl_crystal_description Block
_exptl_crystal_F_000 2912
_exptl_crystal_recrystallization_method 'Re-crystallisation from solvent'
_exptl_crystal_size_max 0.25
_exptl_crystal_size_mid 0.20
_exptl_crystal_size_min 0.15
_refine_diff_density_max 0.603
_refine_diff_density_min -1.012
_refine_diff_density_rms 0.089
_refine_ls_extinction_method none
_refine_ls_goodness_of_fit_ref 1.099
_refine_ls_hydrogen_treatment constr
_refine_ls_matrix_type full
_refine_ls_number_parameters 820
_refine_ls_number_reflns 15167
_refine_ls_number_restraints 0
_refine_ls_restrained_S_all 1.099
_refine_ls_R_factor_all 0.0626
_refine_ls_R_factor_gt 0.0403
_refine_ls_shift/su_max 0.006
_refine_ls_shift/su_mean 0.000
_refine_ls_structure_factor_coef Fsqd
_refine_ls_weighting_details 'calc w=1/[\s^2^(Fo^2^)+(0.0125P)^2^+11.6167P] where P=(Fo^2^+2Fc^2^)/3'
_refine_ls_weighting_scheme calc
_refine_ls_wR_factor_gt 0.0743
_refine_ls_wR_factor_ref 0.0808
_reflns_number_gt 11918
_reflns_number_total 15167
_reflns_threshold_expression >2sigma(I)
_cod_data_source_file c6dt02508k2.cif
_cod_data_source_block h10alj27
_cod_depositor_comments
;
The following automatic conversions were performed:

'_symmetry_cell_setting' value 'Monoclinic' changed to 'monoclinic'
according to
/usr/data/users/saulius/crontab/automatic-downloads/rss-feeds/RSC/lib/dictionaries/cif_core.dic
dictionary named 'cif_core.dic' version 2.4.2 from 2011-04-26.

'_refine_ls_hydrogen_treatment' value 'Constr' changed to 'constr'
according to
/usr/data/users/saulius/crontab/automatic-downloads/rss-feeds/RSC/lib/dictionaries/cif_core.dic
dictionary named 'cif_core.dic' version 2.4.2 from 2011-04-26.

Automatic conversion script
Id: cif_fix_values 4268 2015-11-12 08:31:59Z antanas 

 Adding full bibliography for 7041028--7041029.cif.
;
_cod_original_sg_symbol_H-M P21/c
_cod_database_code 7041028
_solvent_exptl_crystal_recrystallization_method THF

loop_
_symmetry_equiv_pos_as_xyz
'x, y, z'
'-x, y+1/2, -z+1/2'
'-x, -y, -z'
'x, -y-1/2, z-1/2'

loop_
_atom_site_label
_atom_site_type_symbol
_atom_site_fract_x
_atom_site_fract_y
_atom_site_fract_z
_atom_site_U_iso_or_equiv
_atom_site_adp_type
_atom_site_occupancy
_atom_site_symmetry_multiplicity
_atom_site_calc_flag
_atom_site_refinement_flags
Sn1 Sn 0.292105(15) 0.430155(16) 0.689348(5) 0.01958(5) Uani 1 1 d .
Sn2 Sn 0.272603(16) 0.516489(16) 0.607237(5) 0.02022(5) Uani 1 1 d .
O1 O 0.30086(15) 0.28138(15) 0.67359(5) 0.0222(4) Uani 1 1 d .
O4 O 0.38772(15) 0.47516(15) 0.64781(5) 0.0193(4) Uani 1 1 d .
O3 O 0.27583(16) 0.37024(16) 0.58926(5) 0.0248(5) Uani 1 1 d .
O2 O 0.17567(15) 0.46546(15) 0.64789(5) 0.0191(4) Uani 1 1 d .
C1 C 0.3031(2) 0.1936(2) 0.69434(7) 0.0191(6) Uani 1 1 d .
C105 C 0.1268(3) 0.2677(3) 0.76563(8) 0.0314(8) Uani 1 1 d .
H105 H 0.0526 0.2684 0.7701 0.038 Uiso 1 1 calc R
C114 C 0.1953(2) 0.0265(2) 0.69667(8) 0.0273(7) Uani 1 1 d .
H114 H 0.2138 0.0222 0.7195 0.033 Uiso 1 1 calc R
C101 C 0.2681(2) 0.2254(2) 0.72873(7) 0.0211(6) Uani 1 1 d .
C107 C 0.4165(2) 0.1459(2) 0.69436(7) 0.0208(6) Uani 1 1 d .
C108 C 0.4760(2) 0.1563(2) 0.66632(8) 0.0249(7) Uani 1 1 d .
H108 H 0.4472 0.1945 0.6482 0.030 Uiso 1 1 calc R
C113 C 0.2294(2) 0.1102(2) 0.67849(7) 0.0215(6) Uani 1 1 d .
C417 C 0.6239(2) 0.3508(2) 0.71292(8) 0.0264(7) Uani 1 1 d .
H417 H 0.6155 0.2828 0.7207 0.032 Uiso 1 1 calc R
C103 C 0.3080(3) 0.3046(2) 0.78178(8) 0.0264(7) Uani 1 1 d .
H103 H 0.3594 0.3305 0.7975 0.032 Uiso 1 1 calc R
C413 C 0.5597(2) 0.4917(2) 0.67896(7) 0.0204(6) Uani 1 1 d .
C401 C 0.4591(2) 0.6464(2) 0.65559(8) 0.0224(6) Uani 1 1 d .
C407 C 0.5523(2) 0.5108(2) 0.62008(7) 0.0233(7) Uani 1 1 d .
C213 C 0.0264(2) 0.5750(2) 0.62860(7) 0.0223(6) Uani 1 1 d .
C216 C -0.0528(3) 0.7031(3) 0.57817(9) 0.0355(8) Uani 1 1 d .
H216 H -0.0772 0.7478 0.5610 0.043 Uiso 1 1 calc R
C212 C 0.0326(2) 0.5071(3) 0.71702(8) 0.0279(7) Uani 1 1 d .
H212 H -0.0154 0.4509 0.7145 0.033 Uiso 1 1 calc R
C415 C 0.7218(2) 0.5085(2) 0.71295(7) 0.0253(7) Uani 1 1 d .
H415 H 0.7812 0.5487 0.7205 0.030 Uiso 1 1 calc R
C2 C 0.0673(2) 0.4993(2) 0.65510(7) 0.0216(6) Uani 1 1 d .
C414 C 0.6468(2) 0.5492(2) 0.69061(7) 0.0232(7) Uani 1 1 d .
H414 H 0.6550 0.6176 0.6831 0.028 Uiso 1 1 calc R
C207 C 0.0778(2) 0.5492(2) 0.68947(7) 0.0229(7) Uani 1 1 d .
C203 C -0.0407(2) 0.2254(3) 0.66106(8) 0.0291(7) Uani 1 1 d .
H203 H -0.0137 0.1582 0.6649 0.035 Uiso 1 1 calc R
C106 C 0.1599(2) 0.2281(2) 0.73615(8) 0.0249(7) Uani 1 1 d .
H106 H 0.1079 0.2022 0.7206 0.030 Uiso 1 1 calc R
C313 C 0.3501(2) 0.2632(2) 0.54764(8) 0.0242(7) Uani 1 1 d .
C110 C 0.6197(3) 0.0561(3) 0.69054(8) 0.0311(8) Uani 1 1 d .
H110 H 0.6892 0.0270 0.6895 0.037 Uiso 1 1 calc R
C204 C -0.1495(3) 0.2407(3) 0.65658(8) 0.0306(8) Uani 1 1 d .
H204 H -0.1974 0.1843 0.6574 0.037 Uiso 1 1 calc R
C201 C -0.0085(2) 0.4069(2) 0.65495(7) 0.0220(6) Uani 1 1 d .
C102 C 0.3412(2) 0.2656(2) 0.75223(7) 0.0226(6) Uani 1 1 d .
H102 H 0.4153 0.2662 0.7478 0.027 Uiso 1 1 calc R
C208 C 0.1462(2) 0.6341(2) 0.69384(8) 0.0261(7) Uani 1 1 d .
H208 H 0.1767 0.6652 0.6752 0.031 Uiso 1 1 calc R
C209 C 0.1694(3) 0.6726(3) 0.72470(8) 0.0322(8) Uani 1 1 d .
H209 H 0.2161 0.7297 0.7273 0.039 Uiso 1 1 calc R
C109 C 0.5765(2) 0.1121(2) 0.66430(8) 0.0296(7) Uani 1 1 d .
H109 H 0.6157 0.1202 0.6449 0.036 Uiso 1 1 calc R
C115 C 0.1346(3) -0.0503(3) 0.68162(9) 0.0343(8) Uani 1 1 d .
H115 H 0.1105 -0.1064 0.6943 0.041 Uiso 1 1 calc R
C104 C 0.1999(3) 0.3061(2) 0.78862(8) 0.0296(7) Uani 1 1 d .
H104 H 0.1768 0.3332 0.8088 0.035 Uiso 1 1 calc R
C310 C -0.0473(3) 0.2028(3) 0.53829(9) 0.0379(9) Uani 1 1 d .
H310 H -0.1162 0.1733 0.5346 0.045 Uiso 1 1 calc R
C312 C 0.1190(3) 0.2614(2) 0.51760(8) 0.0287(7) Uani 1 1 d .
H312 H 0.1643 0.2711 0.4996 0.034 Uiso 1 1 calc R
C307 C 0.1538(2) 0.2920(2) 0.54907(8) 0.0239(7) Uani 1 1 d .
C408 C 0.5417(2) 0.4172(3) 0.60409(8) 0.0302(8) Uani 1 1 d .
H408 H 0.4869 0.3710 0.6100 0.036 Uiso 1 1 calc R
C318 C 0.3904(3) 0.2001(3) 0.57261(9) 0.0317(8) Uani 1 1 d .
H318 H 0.3659 0.2081 0.5943 0.038 Uiso 1 1 calc R
C302 C 0.1877(3) 0.4970(2) 0.52326(8) 0.0305(7) Uani 1 1 d .
H302 H 0.1181 0.4680 0.5242 0.037 Uiso 1 1 calc R
C218 C 0.0232(2) 0.5425(3) 0.59571(8) 0.0265(7) Uani 1 1 d .
H218 H 0.0480 0.4759 0.5904 0.032 Uiso 1 1 calc R
C412 C 0.6336(3) 0.5767(3) 0.61094(8) 0.0362(8) Uani 1 1 d .
H412 H 0.6425 0.6409 0.6217 0.043 Uiso 1 1 calc R
C210 C 0.1250(3) 0.6288(3) 0.75225(9) 0.0365(9) Uani 1 1 d .
H210 H 0.1417 0.6555 0.7736 0.044 Uiso 1 1 calc R
C416 C 0.7101(2) 0.4089(2) 0.72428(8) 0.0271(7) Uani 1 1 d .
H416 H 0.7609 0.3809 0.7397 0.033 Uiso 1 1 calc R
C4 C 0.4865(2) 0.5330(2) 0.65070(7) 0.0199(6) Uani 1 1 d .
C3 C 0.2638(2) 0.3432(2) 0.55533(7) 0.0238(7) Uani 1 1 d .
C202 C 0.0298(2) 0.3078(2) 0.66003(7) 0.0245(7) Uani 1 1 d .
H202 H 0.1047 0.2963 0.6628 0.029 Uiso 1 1 calc R
C418 C 0.5498(2) 0.3911(2) 0.69030(8) 0.0236(7) Uani 1 1 d .
H418 H 0.4916 0.3500 0.6824 0.028 Uiso 1 1 calc R
C118 C 0.2035(2) 0.1147(3) 0.64501(8) 0.0279(7) Uani 1 1 d .
H118 H 0.2266 0.1712 0.6323 0.033 Uiso 1 1 calc R
C215 C -0.0543(3) 0.7343(3) 0.61047(10) 0.0375(9) Uani 1 1 d .
H215 H -0.0824 0.7997 0.6157 0.045 Uiso 1 1 calc R
C217 C -0.0155(2) 0.6064(3) 0.57081(9) 0.0335(8) Uani 1 1 d .
H217 H -0.0166 0.5836 0.5486 0.040 Uiso 1 1 calc R
C305 C 0.3885(3) 0.5837(3) 0.51941(9) 0.0389(9) Uani 1 1 d .
H305 H 0.4579 0.6127 0.5181 0.047 Uiso 1 1 calc R
C301 C 0.2752(2) 0.4418(2) 0.53487(7) 0.0255(7) Uani 1 1 d .
C211 C 0.0567(3) 0.5465(3) 0.74836(8) 0.0357(8) Uani 1 1 d .
H211 H 0.0259 0.5164 0.7671 0.043 Uiso 1 1 calc R
C411 C 0.7014(3) 0.5497(4) 0.58633(9) 0.0513(11) Uani 1 1 d .
H411 H 0.7559 0.5959 0.5802 0.062 Uiso 1 1 calc R
C306 C 0.3769(3) 0.4861(3) 0.53244(8) 0.0313(7) Uani 1 1 d .
H306 H 0.4387 0.4489 0.5398 0.038 Uiso 1 1 calc R
C111 C 0.5606(3) 0.0429(2) 0.71833(8) 0.0293(7) Uani 1 1 d .
H111 H 0.5892 0.0037 0.7363 0.035 Uiso 1 1 calc R
C214 C -0.0149(3) 0.6706(3) 0.63555(9) 0.0310(8) Uani 1 1 d .
H214 H -0.0164 0.6930 0.6578 0.037 Uiso 1 1 calc R
C402 C 0.4459(3) 0.7145(2) 0.62936(9) 0.0306(8) Uani 1 1 d .
H402 H 0.4567 0.6910 0.6076 0.037 Uiso 1 1 calc R
C311 C 0.0190(3) 0.2168(3) 0.51227(9) 0.0342(8) Uani 1 1 d .
H311 H -0.0039 0.1960 0.4907 0.041 Uiso 1 1 calc R
C314 C 0.3870(3) 0.2490(3) 0.51605(8) 0.0322(8) Uani 1 1 d .
H314 H 0.3599 0.2910 0.4985 0.039 Uiso 1 1 calc R
C206 C -0.1186(2) 0.4207(3) 0.65025(8) 0.0274(7) Uani 1 1 d .
H206 H -0.1462 0.4877 0.6465 0.033 Uiso 1 1 calc R
C112 C 0.4594(2) 0.0870(2) 0.72012(8) 0.0246(7) Uani 1 1 d .
H112 H 0.4191 0.0766 0.7392 0.030 Uiso 1 1 calc R
C308 C 0.0866(2) 0.2757(2) 0.57494(8) 0.0273(7) Uani 1 1 d .
H308 H 0.1095 0.2948 0.5966 0.033 Uiso 1 1 calc R
C304 C 0.3006(3) 0.6384(3) 0.50849(9) 0.0426(9) Uani 1 1 d .
H304 H 0.3088 0.7054 0.4998 0.051 Uiso 1 1 calc R
C303 C 0.1999(3) 0.5951(3) 0.51018(9) 0.0383(9) Uani 1 1 d .
H303 H 0.1386 0.6323 0.5024 0.046 Uiso 1 1 calc R
C406 C 0.4395(2) 0.6839(2) 0.68695(8) 0.0266(7) Uani 1 1 d .
H406 H 0.4460 0.6390 0.7053 0.032 Uiso 1 1 calc R
C409 C 0.6105(3) 0.3905(3) 0.57948(9) 0.0481(11) Uani 1 1 d .
H409 H 0.6028 0.3263 0.5686 0.058 Uiso 1 1 calc R
C205 C -0.1884(3) 0.3387(3) 0.65094(8) 0.0332(8) Uani 1 1 d .
H205 H -0.2633 0.3496 0.6475 0.040 Uiso 1 1 calc R
C405 C 0.4108(2) 0.7850(3) 0.69192(9) 0.0332(8) Uani 1 1 d .
H405 H 0.3985 0.8088 0.7135 0.040 Uiso 1 1 calc R
C309 C -0.0142(3) 0.2314(3) 0.56950(9) 0.0358(8) Uani 1 1 d .
H309 H -0.0598 0.2210 0.5874 0.043 Uiso 1 1 calc R
C404 C 0.4000(3) 0.8515(3) 0.66561(10) 0.0398(9) Uani 1 1 d .
H404 H 0.3807 0.9211 0.6690 0.048 Uiso 1 1 calc R
C317 C 0.4658(3) 0.1254(3) 0.56634(10) 0.0410(9) Uani 1 1 d .
H317 H 0.4924 0.0828 0.5838 0.049 Uiso 1 1 calc R
C117 C 0.1438(3) 0.0366(3) 0.63007(9) 0.0379(9) Uani 1 1 d .
H117 H 0.1269 0.0396 0.6071 0.046 Uiso 1 1 calc R
C316 C 0.5028(3) 0.1122(3) 0.53506(10) 0.0424(9) Uani 1 1 d .
H316 H 0.5549 0.0614 0.5308 0.051 Uiso 1 1 calc R
C116 C 0.1088(3) -0.0456(3) 0.64823(9) 0.0381(9) Uani 1 1 d .
H116 H 0.0674 -0.0984 0.6379 0.046 Uiso 1 1 calc R
C403 C 0.4176(3) 0.8154(3) 0.63437(10) 0.0399(9) Uani 1 1 d .
H403 H 0.4102 0.8605 0.6161 0.048 Uiso 1 1 calc R
C315 C 0.4624(3) 0.1747(3) 0.50984(10) 0.0399(9) Uani 1 1 d .
H315 H 0.4868 0.1663 0.4882 0.048 Uiso 1 1 calc R
C410 C 0.69097(13) 0.45794(13) 0.57081(4) 0.0590(13) Uani 1 1 d .
H410 H 0.7385 0.4398 0.5541 0.071 Uiso 1 1 calc R
O1S O 0.10055(13) 0.90264(13) 0.55604(4) 0.0506(7) Uani 1 1 d R
O2S O -0.21245(13) -0.04966(13) 0.62654(4) 0.0603(8) Uani 1 1 d R
C4S C 0.18795(13) 0.84145(13) 0.56694(4) 0.0455(10) Uani 1 1 d R
H4S1 H 0.1821 0.7721 0.5572 0.055 Uiso 1 1 calc R
H4S2 H 0.1894 0.8349 0.5912 0.055 Uiso 1 1 calc R
C1S C 0.1387(3) 0.9815(3) 0.53472(11) 0.0545(11) Uani 1 1 d .
H1S1 H 0.1413 1.0483 0.5463 0.065 Uiso 1 1 calc R
H1S2 H 0.0908 0.9881 0.5149 0.065 Uiso 1 1 calc R
C3S C 0.2885(3) 0.8941(3) 0.55604(10) 0.0524(11) Uani 1 1 d .
H3S1 H 0.3450 0.8436 0.5512 0.063 Uiso 1 1 calc R
H3S2 H 0.3166 0.9426 0.5730 0.063 Uiso 1 1 calc R
C2S C 0.2497(3) 0.9499(4) 0.52524(11) 0.0590(12) Uani 1 1 d .
H2S1 H 0.2951 1.0101 0.5207 0.071 Uiso 1 1 calc R
H2S2 H 0.2473 0.9040 0.5058 0.071 Uiso 1 1 calc R
C5S C -0.3044(4) -0.1081(4) 0.61806(12) 0.0636(13) Uani 1 1 d .
H5S1 H -0.3692 -0.0743 0.6262 0.076 Uiso 1 1 calc R
H5S2 H -0.2986 -0.1772 0.6281 0.076 Uiso 1 1 calc R
C6S C -0.3120(5) -0.1164(4) 0.58157(14) 0.0827(16) Uani 1 1 d .
H6S1 H -0.3845 -0.0972 0.5730 0.099 Uiso 1 1 calc R
H6S2 H -0.2961 -0.1871 0.5744 0.099 Uiso 1 1 calc R
C8S C -0.1858(5) 0.0089(4) 0.59922(14) 0.0822(17) Uani 1 1 d .
H8S1 H -0.1070 0.0150 0.5982 0.099 Uiso 1 1 calc R
H8S2 H -0.2164 0.0786 0.6008 0.099 Uiso 1 1 calc R
C7S C -0.2298(6) -0.0429(6) 0.56986(15) 0.110(2) Uani 1 1 d .
H7S1 H -0.1727 -0.0800 0.5586 0.131 Uiso 1 1 calc R
H7S2 H -0.2631 0.0073 0.5543 0.131 Uiso 1 1 calc R

loop_
_atom_site_aniso_label
_atom_site_aniso_U_11
_atom_site_aniso_U_22
_atom_site_aniso_U_33
_atom_site_aniso_U_23
_atom_site_aniso_U_13
_atom_site_aniso_U_12
Sn1 0.01920(10) 0.01916(10) 0.02030(11) 0.00015(8) -0.00014(8) 0.00017(8)
Sn2 0.01964(10) 0.02066(11) 0.02034(11) 0.00049(8) 0.00041(8) -0.00195(8)
O1 0.0238(11) 0.0198(11) 0.0232(11) 0.0033(9) 0.0004(9) 0.0016(9)
O4 0.0176(10) 0.0207(10) 0.0196(10) 0.0010(8) -0.0003(8) -0.0043(8)
O3 0.0299(11) 0.0242(12) 0.0202(11) -0.0017(9) 0.0003(9) -0.0036(9)
O2 0.0170(10) 0.0214(11) 0.0189(10) 0.0018(8) 0.0010(8) 0.0024(8)
C1 0.0202(14) 0.0135(14) 0.0234(16) 0.0037(11) -0.0018(12) -0.0017(11)
C105 0.0274(17) 0.0317(19) 0.035(2) -0.0013(15) 0.0047(15) 0.0009(14)
C114 0.0290(16) 0.0229(16) 0.0298(18) 0.0006(14) 0.0006(14) -0.0043(14)
C101 0.0243(15) 0.0168(15) 0.0221(16) 0.0039(12) -0.0001(12) -0.0017(12)
C107 0.0208(15) 0.0153(14) 0.0258(17) -0.0019(12) -0.0030(12) -0.0029(12)
C108 0.0252(16) 0.0230(16) 0.0263(17) 0.0011(13) -0.0015(13) -0.0030(13)
C113 0.0184(14) 0.0187(15) 0.0275(17) -0.0027(12) 0.0009(12) 0.0002(12)
C417 0.0274(16) 0.0224(16) 0.0294(18) 0.0020(13) 0.0016(14) 0.0035(13)
C103 0.0328(17) 0.0210(16) 0.0250(17) -0.0016(13) -0.0050(14) -0.0018(13)
C413 0.0190(14) 0.0203(15) 0.0219(15) -0.0028(12) 0.0011(12) 0.0006(12)
C401 0.0189(14) 0.0207(16) 0.0275(17) 0.0003(13) -0.0004(12) -0.0044(12)
C407 0.0168(14) 0.0312(18) 0.0218(16) -0.0014(13) -0.0006(12) -0.0009(12)
C213 0.0163(14) 0.0243(16) 0.0264(17) 0.0039(13) -0.0003(12) -0.0008(12)
C216 0.0259(17) 0.039(2) 0.041(2) 0.0167(17) -0.0061(15) -0.0040(15)
C212 0.0241(16) 0.0317(19) 0.0280(17) -0.0024(14) 0.0038(13) 0.0051(13)
C415 0.0231(15) 0.0264(17) 0.0260(17) -0.0068(13) -0.0032(13) 0.0004(13)
C2 0.0178(14) 0.0237(17) 0.0234(16) -0.0008(12) 0.0014(12) 0.0017(12)
C414 0.0226(15) 0.0225(16) 0.0242(16) -0.0026(12) -0.0004(13) 0.0006(12)
C207 0.0183(14) 0.0249(17) 0.0254(17) -0.0025(13) -0.0007(12) 0.0074(12)
C203 0.0268(16) 0.0275(18) 0.0329(19) 0.0015(14) 0.0008(14) -0.0045(14)
C106 0.0251(16) 0.0238(17) 0.0258(17) -0.0003(13) -0.0012(13) -0.0002(13)
C313 0.0222(15) 0.0229(16) 0.0276(17) -0.0044(13) 0.0015(13) -0.0061(12)
C110 0.0234(16) 0.0280(18) 0.042(2) -0.0029(15) 0.0014(15) 0.0027(14)
C204 0.0277(17) 0.0347(19) 0.0295(18) 0.0011(15) 0.0010(14) -0.0149(15)
C201 0.0215(15) 0.0254(17) 0.0193(15) 0.0004(12) 0.0016(12) 0.0001(12)
C102 0.0244(15) 0.0181(15) 0.0250(17) 0.0035(12) -0.0017(13) -0.0003(12)
C208 0.0230(16) 0.0269(17) 0.0282(18) -0.0029(13) 0.0002(13) 0.0066(13)
C209 0.0290(17) 0.0305(19) 0.037(2) -0.0103(15) -0.0050(15) 0.0045(14)
C109 0.0254(16) 0.0286(18) 0.0352(19) -0.0041(15) 0.0057(14) -0.0030(14)
C115 0.0315(18) 0.0235(18) 0.048(2) -0.0012(15) 0.0053(16) -0.0044(14)
C104 0.0352(18) 0.0268(18) 0.0270(18) -0.0037(14) 0.0051(14) 0.0036(14)
C310 0.0269(18) 0.040(2) 0.046(2) 0.0032(17) -0.0080(16) -0.0083(15)
C312 0.0307(17) 0.0281(18) 0.0270(18) 0.0007(14) -0.0031(14) -0.0032(14)
C307 0.0252(16) 0.0216(16) 0.0247(17) -0.0018(13) -0.0024(13) 0.0025(13)
C408 0.0199(15) 0.042(2) 0.0291(18) -0.0088(15) 0.0005(13) -0.0004(14)
C318 0.0322(18) 0.0316(19) 0.0312(19) -0.0015(15) -0.0013(15) -0.0018(15)
C302 0.0390(19) 0.0276(18) 0.0253(17) 0.0006(14) 0.0065(14) 0.0025(14)
C218 0.0199(15) 0.0314(19) 0.0285(18) 0.0027(14) 0.0029(13) 0.0039(13)
C412 0.0286(17) 0.049(2) 0.0310(19) -0.0041(17) 0.0045(15) -0.0110(16)
C210 0.038(2) 0.044(2) 0.0266(19) -0.0120(16) -0.0033(15) 0.0122(17)
C416 0.0263(16) 0.0286(18) 0.0259(17) -0.0007(13) -0.0048(13) 0.0033(13)
C4 0.0165(14) 0.0187(15) 0.0245(16) -0.0008(12) 0.0006(12) -0.0043(11)
C3 0.0268(16) 0.0260(17) 0.0186(16) -0.0026(13) 0.0007(13) -0.0020(13)
C202 0.0200(15) 0.0283(17) 0.0251(17) 0.0021(13) 0.0005(13) -0.0014(13)
C418 0.0221(15) 0.0201(16) 0.0287(17) -0.0009(13) 0.0014(13) -0.0024(12)
C118 0.0273(17) 0.0301(18) 0.0261(18) -0.0011(14) -0.0003(14) -0.0009(14)
C215 0.0341(19) 0.0209(18) 0.056(3) 0.0037(16) -0.0133(17) 0.0022(14)
C217 0.0227(16) 0.048(2) 0.0302(19) 0.0079(16) 0.0023(14) 0.0033(15)
C305 0.051(2) 0.029(2) 0.037(2) -0.0034(16) 0.0160(18) -0.0100(17)
C301 0.0305(17) 0.0259(17) 0.0206(16) -0.0018(13) 0.0061(13) -0.0029(13)
C211 0.0372(19) 0.045(2) 0.0258(18) 0.0012(15) 0.0064(15) 0.0086(16)
C411 0.033(2) 0.082(3) 0.039(2) -0.012(2) 0.0117(17) -0.024(2)
C306 0.0358(18) 0.0282(18) 0.0303(18) -0.0017(15) 0.0055(15) -0.0029(15)
C111 0.0293(17) 0.0230(17) 0.0353(19) 0.0028(14) -0.0048(14) 0.0059(13)
C214 0.0310(18) 0.0267(18) 0.0349(19) -0.0018(15) -0.0053(15) 0.0029(14)
C402 0.0323(18) 0.0250(18) 0.0340(19) 0.0050(14) -0.0060(15) -0.0059(14)
C311 0.0383(19) 0.032(2) 0.0313(19) -0.0015(15) -0.0109(16) -0.0016(15)
C314 0.0311(18) 0.0330(19) 0.0327(19) -0.0039(15) 0.0045(15) -0.0029(15)
C206 0.0206(15) 0.0282(18) 0.0334(18) 0.0000(14) 0.0031(13) 0.0006(13)
C112 0.0258(16) 0.0219(17) 0.0261(17) 0.0008(13) 0.0001(13) -0.0007(13)
C308 0.0281(17) 0.0288(18) 0.0249(17) -0.0002(14) 0.0004(13) -0.0021(14)
C304 0.064(3) 0.0262(19) 0.039(2) 0.0019(16) 0.0200(19) -0.0020(18)
C303 0.056(2) 0.0256(19) 0.034(2) 0.0042(15) 0.0099(17) 0.0108(17)
C406 0.0235(16) 0.0240(17) 0.0325(18) -0.0004(14) 0.0025(14) -0.0012(13)
C409 0.0269(19) 0.075(3) 0.042(2) -0.029(2) 0.0011(17) -0.0017(19)
C205 0.0188(16) 0.047(2) 0.034(2) -0.0009(16) 0.0028(14) -0.0039(15)
C405 0.0253(17) 0.0271(18) 0.047(2) -0.0109(16) 0.0017(15) 0.0023(14)
C309 0.0310(18) 0.039(2) 0.038(2) 0.0073(16) 0.0042(16) -0.0072(16)
C404 0.0308(19) 0.0234(18) 0.065(3) -0.0043(18) -0.0058(18) 0.0048(15)
C317 0.035(2) 0.035(2) 0.053(2) -0.0006(18) -0.0065(18) 0.0046(16)
C117 0.038(2) 0.043(2) 0.032(2) -0.0100(16) -0.0046(16) -0.0052(17)
C316 0.0317(19) 0.035(2) 0.061(3) -0.0106(19) 0.0012(18) 0.0064(16)
C116 0.0313(18) 0.034(2) 0.049(2) -0.0151(17) -0.0031(16) -0.0104(15)
C403 0.042(2) 0.0253(19) 0.052(2) 0.0110(17) -0.0103(18) -0.0006(16)
C315 0.037(2) 0.040(2) 0.043(2) -0.0144(18) 0.0101(17) -0.0019(17)
C410 0.032(2) 0.105(4) 0.041(2) -0.028(2) 0.0152(18) -0.011(2)
O1S 0.0488(16) 0.0462(17) 0.0563(18) 0.0017(14) -0.0043(14) -0.0028(13)
O2S 0.0619(19) 0.054(2) 0.065(2) -0.0016(15) 0.0063(16) -0.0157(15)
C4S 0.050(2) 0.041(2) 0.045(2) -0.0041(18) 0.0018(19) 0.0070(19)
C1S 0.065(3) 0.038(2) 0.058(3) 0.000(2) -0.021(2) -0.004(2)
C3S 0.047(2) 0.058(3) 0.052(3) 0.007(2) -0.006(2) -0.002(2)
C2S 0.059(3) 0.067(3) 0.049(3) 0.012(2) -0.008(2) -0.024(2)
C5S 0.060(3) 0.053(3) 0.078(4) -0.019(2) 0.012(3) -0.016(2)
C6S 0.096(4) 0.070(4) 0.080(4) 0.000(3) -0.026(3) 0.002(3)
C8S 0.111(5) 0.060(3) 0.077(4) 0.010(3) 0.024(3) -0.022(3)
C7S 0.114(5) 0.139(7) 0.075(4) 0.047(4) -0.002(4) 0.004(5)

loop_
_atom_type_symbol
_atom_type_description
_atom_type_scat_dispersion_real
_atom_type_scat_dispersion_imag
_atom_type_scat_source
C C 0.0033 0.0016 'International Tables Vol C Tables 4.2.6.8 and 6.1.1.4'
H H 0.0000 0.0000 'International Tables Vol C Tables 4.2.6.8 and 6.1.1.4'
O O 0.0106 0.0060 'International Tables Vol C Tables 4.2.6.8 and 6.1.1.4'
Sn Sn -0.6537 1.4246 'International Tables Vol C Tables 4.2.6.8 and 6.1.1.4'

loop_
_geom_angle_atom_site_label_1
_geom_angle_atom_site_label_2
_geom_angle_atom_site_label_3
_geom_angle
O1 Sn1 O4 88.62(8)
O1 Sn1 O2 90.02(8)
O4 Sn1 O2 73.76(7)
O3 Sn2 O2 90.27(8)
O3 Sn2 O4 91.02(8)
O2 Sn2 O4 74.07(7)
C1 O1 Sn1 125.28(17)
C4 O4 Sn1 124.50(16)
C4 O4 Sn2 117.46(16)
Sn1 O4 Sn2 106.43(8)
C3 O3 Sn2 125.01(18)
C2 O2 Sn2 126.95(16)
C2 O2 Sn1 119.47(16)
Sn2 O2 Sn1 105.65(8)
O1 C1 C101 108.8(2)
O1 C1 C107 108.8(2)
C101 C1 C107 113.6(2)
O1 C1 C113 108.7(2)
C101 C1 C113 112.5(2)
C107 C1 C113 104.3(2)
C104 C105 C106 120.8(3)
C104 C105 H105 119.6
C106 C105 H105 119.6
C115 C114 C113 120.4(3)
C115 C114 H114 119.8
C113 C114 H114 119.8
C106 C101 C102 117.1(3)
C106 C101 C1 120.9(3)
C102 C101 C1 121.4(3)
C112 C107 C108 117.9(3)
C112 C107 C1 123.4(3)
C108 C107 C1 118.5(3)
C109 C108 C107 121.4(3)
C109 C108 H108 119.3
C107 C108 H108 119.3
C118 C113 C114 119.2(3)
C118 C113 C1 119.4(3)
C114 C113 C1 121.2(3)
C416 C417 C418 120.5(3)
C416 C417 H417 119.8
C418 C417 H417 119.8
C102 C103 C104 120.3(3)
C102 C103 H103 119.8
C104 C103 H103 119.8
C414 C413 C418 118.2(3)
C414 C413 C4 120.0(3)
C418 C413 C4 121.2(3)
C402 C401 C406 117.1(3)
C402 C401 C4 122.5(3)
C406 C401 C4 120.3(3)
C408 C407 C412 118.5(3)
C408 C407 C4 119.9(3)
C412 C407 C4 121.0(3)
C214 C213 C218 118.1(3)
C214 C213 C2 123.6(3)
C218 C213 C2 118.1(3)
C215 C216 C217 119.6(3)
C215 C216 H216 120.2
C217 C216 H216 120.2
C207 C212 C211 120.7(3)
C207 C212 H212 119.6
C211 C212 H212 119.6
C414 C415 C416 119.9(3)
C414 C415 H415 120.0
C416 C415 H415 120.0
O2 C2 C201 109.7(2)
O2 C2 C213 109.9(2)
C201 C2 C213 108.3(2)
O2 C2 C207 105.1(2)
C201 C2 C207 111.5(2)
C213 C2 C207 112.3(2)
C415 C414 C413 121.1(3)
C415 C414 H414 119.4
C413 C414 H414 119.4
C212 C207 C208 118.3(3)
C212 C207 C2 122.8(3)
C208 C207 C2 118.5(3)
C204 C203 C202 120.4(3)
C204 C203 H203 119.8
C202 C203 H203 119.8
C105 C106 C101 121.3(3)
C105 C106 H106 119.3
C101 C106 H106 119.3
C318 C313 C314 118.2(3)
C318 C313 C3 119.4(3)
C314 C313 C3 122.3(3)
C109 C110 C111 119.4(3)
C109 C110 H110 120.3
C111 C110 H110 120.3
C203 C204 C205 119.6(3)
C203 C204 H204 120.2
C205 C204 H204 120.2
C206 C201 C202 118.2(3)
C206 C201 C2 120.4(3)
C202 C201 C2 121.4(3)
C103 C102 C101 121.5(3)
C103 C102 H102 119.3
C101 C102 H102 119.3
C209 C208 C207 120.6(3)
C209 C208 H208 119.7
C207 C208 H208 119.7
C208 C209 C210 120.7(3)
C208 C209 H209 119.7
C210 C209 H209 119.7
C110 C109 C108 120.1(3)
C110 C109 H109 120.0
C108 C109 H109 120.0
C116 C115 C114 120.3(3)
C116 C115 H115 119.9
C114 C115 H115 119.9
C105 C104 C103 119.0(3)
C105 C104 H104 120.5
C103 C104 H104 120.5
C309 C310 C311 120.3(3)
C309 C310 H310 119.8
C311 C310 H310 119.8
C311 C312 C307 120.7(3)
C311 C312 H312 119.6
C307 C312 H312 119.6
C308 C307 C312 118.4(3)
C308 C307 C3 120.2(3)
C312 C307 C3 121.4(3)
C409 C408 C407 120.6(3)
C409 C408 H408 119.7
C407 C408 H408 119.7
C313 C318 C317 120.9(3)
C313 C318 H318 119.6
C317 C318 H318 119.6
C301 C302 C303 120.9(3)
C301 C302 H302 119.6
C303 C302 H302 119.6
C217 C218 C213 120.8(3)
C217 C218 H218 119.6
C213 C218 H218 119.6
C411 C412 C407 120.6(4)
C411 C412 H412 119.7
C407 C412 H412 119.7
C211 C210 C209 119.5(3)
C211 C210 H210 120.3
C209 C210 H210 120.3
C417 C416 C415 119.6(3)
C417 C416 H416 120.2
C415 C416 H416 120.2
O4 C4 C401 108.7(2)
O4 C4 C413 111.0(2)
C401 C4 C413 111.7(2)
O4 C4 C407 108.3(2)
C401 C4 C407 114.4(2)
C413 C4 C407 102.5(2)
O3 C3 C307 109.2(2)
O3 C3 C301 107.9(2)
C307 C3 C301 111.9(3)
O3 C3 C313 108.3(2)
C307 C3 C313 107.4(2)
C301 C3 C313 112.1(2)
C203 C202 C201 120.5(3)
C203 C202 H202 119.7
C201 C202 H202 119.7
C417 C418 C413 120.7(3)
C417 C418 H418 119.7
C413 C418 H418 119.7
C113 C118 C117 119.9(3)
C113 C118 H118 120.0
C117 C118 H118 120.0
C216 C215 C214 120.4(3)
C216 C215 H215 119.8
C214 C215 H215 119.8
C216 C217 C218 120.2(3)
C216 C217 H217 119.9
C218 C217 H217 119.9
C304 C305 C306 120.5(3)
C304 C305 H305 119.7
C306 C305 H305 119.7
C302 C301 C306 118.0(3)
C302 C301 C3 122.2(3)
C306 C301 C3 119.0(3)
C210 C211 C212 120.2(3)
C210 C211 H211 119.9
C212 C211 H211 119.9
C410 C411 C412 120.8(3)
C410 C411 H411 119.6
C412 C411 H411 119.6
C305 C306 C301 120.8(3)
C305 C306 H306 119.6
C301 C306 H306 119.6
C110 C111 C112 120.3(3)
C110 C111 H111 119.9
C112 C111 H111 119.9
C213 C214 C215 120.9(3)
C213 C214 H214 119.6
C215 C214 H214 119.6
C403 C402 C401 121.3(3)
C403 C402 H402 119.4
C401 C402 H402 119.4
C310 C311 C312 119.9(3)
C310 C311 H311 120.1
C312 C311 H311 120.1
C315 C314 C313 120.8(3)
C315 C314 H314 119.6
C313 C314 H314 119.6
C205 C206 C201 121.2(3)
C205 C206 H206 119.4
C201 C206 H206 119.4
C107 C112 C111 120.9(3)
C107 C112 H112 119.5
C111 C112 H112 119.5
C307 C308 C309 120.8(3)
C307 C308 H308 119.6
C309 C308 H308 119.6
C305 C304 C303 119.4(3)
C305 C304 H304 120.3
C303 C304 H304 120.3
C304 C303 C302 120.4(4)
C304 C303 H303 119.8
C302 C303 H303 119.8
C405 C406 C401 121.6(3)
C405 C406 H406 119.2
C401 C406 H406 119.2
C408 C409 C410 119.8(3)
C408 C409 H409 120.1
C410 C409 H409 120.1
C206 C205 C204 120.0(3)
C206 C205 H205 120.0
C204 C205 H205 120.0
C404 C405 C406 120.3(3)
C404 C405 H405 119.9
C406 C405 H405 119.9
C310 C309 C308 119.9(3)
C310 C309 H309 120.1
C308 C309 H309 120.1
C405 C404 C403 118.9(3)
C405 C404 H404 120.5
C403 C404 H404 120.5
C316 C317 C318 120.7(4)
C316 C317 H317 119.7
C318 C317 H317 119.7
C116 C117 C118 120.7(3)
C116 C117 H117 119.6
C118 C117 H117 119.6
C317 C316 C315 118.8(3)
C317 C316 H316 120.6
C315 C316 H316 120.6
C117 C116 C115 119.4(3)
C117 C116 H116 120.3
C115 C116 H116 120.3
C402 C403 C404 120.8(3)
C402 C403 H403 119.6
C404 C403 H403 119.6
C314 C315 C316 120.5(3)
C314 C315 H315 119.7
C316 C315 H315 119.7
C411 C410 C409 119.9(2)
C411 C410 H410 120.1
C409 C410 H410 120.1
C4S O1S C1S 108.93(19)
C8S O2S C5S 108.5(4)
O1S C4S C3S 107.00(18)
O1S C4S H4S1 110.3
C3S C4S H4S1 110.3
O1S C4S H4S2 110.3
C3S C4S H4S2 110.3
H4S1 C4S H4S2 108.6
O1S C1S C2S 106.6(3)
O1S C1S H1S1 110.4
C2S C1S H1S1 110.4
O1S C1S H1S2 110.4
C2S C1S H1S2 110.4
H1S1 C1S H1S2 108.6
C4S C3S C2S 102.6(3)
C4S C3S H3S1 111.3
C2S C3S H3S1 111.3
C4S C3S H3S2 111.3
C2S C3S H3S2 111.3
H3S1 C3S H3S2 109.2
C1S C2S C3S 100.9(3)
C1S C2S H2S1 111.6
C3S C2S H2S1 111.6
C1S C2S H2S2 111.6
C3S C2S H2S2 111.6
H2S1 C2S H2S2 109.4
O2S C5S C6S 107.7(4)
O2S C5S H5S1 110.2
C6S C5S H5S1 110.2
O2S C5S H5S2 110.2
C6S C5S H5S2 110.2
H5S1 C5S H5S2 108.5
C5S C6S C7S 104.6(5)
C5S C6S H6S1 110.8
C7S C6S H6S1 110.8
C5S C6S H6S2 110.8
C7S C6S H6S2 110.8
H6S1 C6S H6S2 108.9
O2S C8S C7S 107.6(4)
O2S C8S H8S1 110.2
C7S C8S H8S1 110.2
O2S C8S H8S2 110.2
C7S C8S H8S2 110.2
H8S1 C8S H8S2 108.5
C8S C7S C6S 106.2(5)
C8S C7S H7S1 110.5
C6S C7S H7S1 110.5
C8S C7S H7S2 110.5
C6S C7S H7S2 110.5
H7S1 C7S H7S2 108.7

loop_
_geom_bond_atom_site_label_1
_geom_bond_atom_site_label_2
_geom_bond_distance
Sn1 O1 2.049(2)
Sn1 O4 2.1854(19)
Sn1 O2 2.2324(19)
Sn2 O3 2.045(2)
Sn2 O2 2.1890(19)
Sn2 O4 2.2135(19)
O1 C1 1.422(3)
O4 C4 1.447(3)
O3 C3 1.426(3)
O2 C2 1.464(3)
C1 C101 1.537(4)
C1 C107 1.547(4)
C1 C113 1.550(4)
C105 C104 1.377(5)
C105 C106 1.383(4)
C105 H105 0.9500
C114 C115 1.386(4)
C114 C113 1.395(4)
C114 H114 0.9500
C101 C106 1.397(4)
C101 C102 1.399(4)
C107 C112 1.390(4)
C107 C108 1.391(4)
C108 C109 1.387(4)
C108 H108 0.9500
C113 C118 1.388(4)
C417 C416 1.381(4)
C417 C418 1.384(4)
C417 H417 0.9500
C103 C102 1.382(4)
C103 C104 1.389(4)
C103 H103 0.9500
C413 C414 1.390(4)
C413 C418 1.399(4)
C413 C4 1.539(4)
C401 C402 1.393(4)
C401 C406 1.396(4)
C401 C4 1.533(4)
C407 C408 1.388(4)
C407 C412 1.393(4)
C407 C4 1.545(4)
C213 C214 1.383(4)
C213 C218 1.402(4)
C213 C2 1.535(4)
C216 C215 1.376(5)
C216 C217 1.382(5)
C216 H216 0.9500
C212 C207 1.387(4)
C212 C211 1.396(5)
C212 H212 0.9500
C415 C414 1.386(4)
C415 C416 1.388(4)
C415 H415 0.9500
C2 C201 1.533(4)
C2 C207 1.543(4)
C414 H414 0.9500
C207 C208 1.407(4)
C203 C204 1.379(4)
C203 C202 1.391(4)
C203 H203 0.9500
C106 H106 0.9500
C313 C318 1.387(5)
C313 C314 1.393(4)
C313 C3 1.542(4)
C110 C109 1.385(5)
C110 C111 1.383(5)
C110 H110 0.9500
C204 C205 1.384(5)
C204 H204 0.9500
C201 C206 1.393(4)
C201 C202 1.392(4)
C102 H102 0.9500
C208 C209 1.372(4)
C208 H208 0.9500
C209 C210 1.391(5)
C209 H209 0.9500
C109 H109 0.9500
C115 C116 1.385(5)
C115 H115 0.9500
C104 H104 0.9500
C310 C309 1.371(5)
C310 C311 1.379(5)
C310 H310 0.9500
C312 C311 1.388(5)
C312 C307 1.394(4)
C312 H312 0.9500
C307 C308 1.387(4)
C307 C3 1.540(4)
C408 C409 1.388(4)
C408 H408 0.9500
C318 C317 1.386(5)
C318 H318 0.9500
C302 C301 1.378(4)
C302 C303 1.396(5)
C302 H302 0.9500
C218 C217 1.384(4)
C218 H218 0.9500
C412 C411 1.380(5)
C412 H412 0.9500
C210 C211 1.378(5)
C210 H210 0.9500
C416 H416 0.9500
C3 C301 1.542(4)
C202 H202 0.9500
C418 H418 0.9500
C118 C117 1.390(5)
C118 H118 0.9500
C215 C214 1.391(5)
C215 H215 0.9500
C217 H217 0.9500
C305 C304 1.369(5)
C305 C306 1.389(5)
C305 H305 0.9500
C301 C306 1.402(4)
C211 H211 0.9500
C411 C410 1.358(5)
C411 H411 0.9500
C306 H306 0.9500
C111 C112 1.393(4)
C111 H111 0.9500
C214 H214 0.9500
C402 C403 1.381(5)
C402 H402 0.9500
C311 H311 0.9500
C314 C315 1.382(5)
C314 H314 0.9500
C206 C205 1.381(4)
C206 H206 0.9500
C112 H112 0.9500
C308 C309 1.395(4)
C308 H308 0.9500
C304 C303 1.383(5)
C304 H304 0.9500
C303 H303 0.9500
C406 C405 1.384(4)
C406 H406 0.9500
C409 C410 1.391(4)
C409 H409 0.9500
C205 H205 0.9500
C405 C404 1.380(5)
C405 H405 0.9500
C309 H309 0.9500
C404 C403 1.380(5)
C404 H404 0.9500
C317 C316 1.380(5)
C317 H317 0.9500
C117 C116 1.382(5)
C117 H117 0.9500
C316 C315 1.390(5)
C316 H316 0.9500
C116 H116 0.9500
C403 H403 0.9500
C315 H315 0.9500
C410 H410 0.9500
O1S C4S 1.4104
O1S C1S 1.439(5)
O2S C8S 1.399(5)
O2S C5S 1.411(4)
C4S C3S 1.513(4)
C4S H4S1 0.9900
C4S H4S2 0.9900
C1S C2S 1.510(6)
C1S H1S1 0.9900
C1S H1S2 0.9900
C3S C2S 1.513(6)
C3S H3S1 0.9900
C3S H3S2 0.9900
C2S H2S1 0.9900
C2S H2S2 0.9900
C5S C6S 1.487(7)
C5S H5S1 0.9900
C5S H5S2 0.9900
C6S C7S 1.496(8)
C6S H6S1 0.9900
C6S H6S2 0.9900
C8S C7S 1.461(8)
C8S H8S1 0.9900
C8S H8S2 0.9900
C7S H7S1 0.9900
C7S H7S2 0.9900
